data_2213756
loop_
_publ_author_name
'Huang, Xian-Tong'
'Kan, Lin'
'Ji, Tao'
'Tang, Guo'
'Zhao, Yu-Fen'

_publ_section_title
;
 (+-)-1-{[(4-Methoxybenzylidene)amino](4-methoxyphenyl)methyl}-2-naphthol
;
_journal_coeditor_code DN2180
_journal_issue 6
_journal_name_full 'Acta Crystallographica Section E'
_journal_page_first o3031
_journal_page_last o3031
_journal_paper_doi 10.1107/S1600536807025214
_journal_volume 63
_journal_year 2007
_chemical_formula_iupac 'C26 H23 N O3'
_chemical_formula_moiety 'C26 H23 N O3'
_chemical_formula_sum 'C26 H23 N O3'
_chemical_formula_weight 397.45
_chemical_name_systematic
;
(+-)-1-{[(4-Methoxybenzylidene)amino](4-methoxyphenyl)methyl}-2-naphthol
;
_space_group_IT_number 14
_symmetry_cell_setting monoclinic
_symmetry_space_group_name_Hall '-P 2ybc'
_symmetry_space_group_name_H-M 'P 1 21/c 1'
_atom_sites_solution_hydrogens geom
_atom_sites_solution_primary direct
_atom_sites_solution_secondary difmap
_cell_angle_alpha 90.00
_cell_angle_beta 102.952(4)
_cell_angle_gamma 90.00
_cell_formula_units_Z 4
_cell_length_a 20.790(5)
_cell_length_b 10.717(3)
_cell_length_c 9.470(2)
_cell_measurement_reflns_used 3850
_cell_measurement_temperature 298(2)
_cell_measurement_theta_max 27.83
_cell_measurement_theta_min 2.63
_cell_volume 2056.3(9)
_computing_cell_refinement SMART
_computing_data_collection 'SMART (Bruker, 2001)'
_computing_data_reduction 'SAINT (Bruker, 2001)'
_computing_molecular_graphics
;
ORTEPIII (Burnett & Johnson, 1996) and ORTEP-3 for Windows (Farrugia,
1997)
;
_computing_publication_material SHELXL97
_computing_structure_refinement 'SHELXL97 (Sheldrick, 1997)'
_computing_structure_solution 'SHELXS97 (Sheldrick, 1997)'
_diffrn_ambient_temperature 298(2)
_diffrn_measured_fraction_theta_full 0.996
_diffrn_measured_fraction_theta_max 0.996
_diffrn_measurement_device_type 'Bruker APEX area-detector'
_diffrn_measurement_method '\f and \w'
_diffrn_radiation_monochromator graphite
_diffrn_radiation_source 'fine-focus sealed tube'
_diffrn_radiation_type MoK\a
_diffrn_radiation_wavelength 0.71073
_diffrn_reflns_av_R_equivalents 0.0221
_diffrn_reflns_av_sigmaI/netI 0.0251
_diffrn_reflns_limit_h_max 24
_diffrn_reflns_limit_h_min -24
_diffrn_reflns_limit_k_max 12
_diffrn_reflns_limit_k_min -8
_diffrn_reflns_limit_l_max 11
_diffrn_reflns_limit_l_min -11
_diffrn_reflns_number 10108
_diffrn_reflns_theta_full 25.00
_diffrn_reflns_theta_max 25.00
_diffrn_reflns_theta_min 1.00
_diffrn_standards_decay_% 0
_diffrn_standards_interval_count 0
_diffrn_standards_interval_time 0
_diffrn_standards_number 0
_exptl_absorpt_coefficient_mu 0.084
_exptl_absorpt_correction_T_max 0.9867
_exptl_absorpt_correction_T_min 0.9625
_exptl_absorpt_correction_type multi-scan
_exptl_absorpt_process_details '(SADABS; Bruker, 2001)'
_exptl_crystal_colour colourless
_exptl_crystal_density_diffrn 1.284
_exptl_crystal_density_method 'not measured'
_exptl_crystal_description block
_exptl_crystal_F_000 840
_exptl_crystal_size_max 0.46
_exptl_crystal_size_mid 0.45
_exptl_crystal_size_min 0.16
_refine_diff_density_max 0.190
_refine_diff_density_min -0.216
_refine_ls_extinction_method none
_refine_ls_goodness_of_fit_ref 1.220
_refine_ls_hydrogen_treatment constr
_refine_ls_matrix_type full
_refine_ls_number_parameters 274
_refine_ls_number_reflns 3594
_refine_ls_number_restraints 0
_refine_ls_restrained_S_all 1.220
_refine_ls_R_factor_all 0.0815
_refine_ls_R_factor_gt 0.0714
_refine_ls_shift/su_max 0.001
_refine_ls_shift/su_mean 0.000
_refine_ls_structure_factor_coef Fsqd
_refine_ls_weighting_details 'calc w = 1/[\s^2^(Fo^2^)+(0.048P)^2^+0.9676P] where P=(Fo^2^+2Fc^2^)/3'
_refine_ls_weighting_scheme calc
_refine_ls_wR_factor_gt 0.1510
_refine_ls_wR_factor_ref 0.1562
_reflns_number_gt 3150
_reflns_number_total 3595
_reflns_threshold_expression I>2\s(I)
_cod_data_source_file dn2180.cif
_cod_data_source_block I
_cod_original_cell_volume 2056.4(9)
_cod_original_sg_symbol_H-M 'P 21/c'
_cod_database_code 2213756
_cod_database_fobs_code 2213756

loop_
_symmetry_equiv_pos_as_xyz
'x, y, z'
'-x, y+1/2, -z+1/2'
'-x, -y, -z'
'x, -y-1/2, z-1/2'

loop_
_atom_site_type_symbol
_atom_site_label
_atom_site_fract_x
_atom_site_fract_y
_atom_site_fract_z
_atom_site_U_iso_or_equiv
_atom_site_adp_type
_atom_site_calc_flag
_atom_site_refinement_flags
_atom_site_occupancy
C C11 0.27872(11) 0.4519(2) 0.0544(3) 0.0431(6) Uani d . 1
H H11 0.2940 0.3665 0.0444 0.052 Uiso calc R 1
C C1 0.25378(11) 0.5060(2) -0.0956(3) 0.0422(6) Uani d . 1
N N1 0.22533(9) 0.44746(19) 0.1312(2) 0.0473(5) Uani d . 1
C C9 0.28741(12) 0.4774(2) -0.2060(3) 0.0450(6) Uani d . 1
C C15 0.33480(11) 0.5258(2) 0.1447(2) 0.0416(6) Uani d . 1
O O3 0.16486(9) 0.6186(2) -0.0324(2) 0.0700(6) Uani d . 1
H H3 0.1771 0.5794 0.0433 0.105 Uiso calc R 1
C C19 0.20777(12) 0.3448(3) 0.1721(3) 0.0496(6) Uani d . 1
H H19 0.2293 0.2730 0.1526 0.060 Uiso calc R 1
C C14 0.39236(12) 0.4702(2) 0.2144(3) 0.0485(6) Uani d . 1
H H14 0.3982 0.3852 0.2015 0.058 Uiso calc R 1
O O2 0.48452(9) 0.71911(19) 0.4146(2) 0.0688(6) Uani d . 1
C C23 0.15520(12) 0.3332(3) 0.2488(3) 0.0509(6) Uani d . 1
C C13 0.44148(12) 0.5365(3) 0.3026(3) 0.0520(6) Uani d . 1
H H13 0.4804 0.4967 0.3481 0.062 Uiso calc R 1
C C2 0.20013(12) 0.5824(2) -0.1284(3) 0.0518(6) Uani d . 1
C C12 0.43377(12) 0.6605(3) 0.3241(3) 0.0488(6) Uani d . 1
C C8 0.34508(12) 0.4043(2) -0.1819(3) 0.0516(6) Uani d . 1
H H8 0.3618 0.3716 -0.0901 0.062 Uiso calc R 1
O O1 0.00340(10) 0.3040(2) 0.4600(3) 0.0894(8) Uani d . 1
C C24 0.12699(14) 0.4356(3) 0.3000(3) 0.0617(7) Uani d . 1
H H24 0.1426 0.5150 0.2865 0.074 Uiso calc R 1
C C16 0.32864(12) 0.6507(3) 0.1655(3) 0.0584(7) Uani d . 1
H H16 0.2904 0.6913 0.1176 0.070 Uiso calc R 1
C C17 0.37703(13) 0.7179(3) 0.2549(3) 0.0621(8) Uani d . 1
H H17 0.3712 0.8028 0.2684 0.074 Uiso calc R 1
C C10 0.26409(14) 0.5238(3) -0.3472(3) 0.0565(7) Uani d . 1
C C4 0.20852(16) 0.6009(3) -0.3738(3) 0.0700(9) Uani d . 1
H H4 0.1926 0.6328 -0.4663 0.084 Uiso calc R 1
C C3 0.17802(15) 0.6293(3) -0.2683(4) 0.0664(8) Uani d . 1
H H3A 0.1413 0.6813 -0.2884 0.080 Uiso calc R 1
C C22 0.13130(13) 0.2173(3) 0.2716(3) 0.0622(8) Uani d . 1
H H22 0.1495 0.1470 0.2383 0.075 Uiso calc R 1
C C7 0.37670(15) 0.3805(3) -0.2887(4) 0.0665(8) Uani d . 1
H H7 0.4152 0.3332 -0.2687 0.080 Uiso calc R 1
C C21 0.08089(14) 0.2029(3) 0.3429(3) 0.0704(9) Uani d . 1
H H21 0.0655 0.1237 0.3582 0.085 Uiso calc R 1
C C5 0.2979(2) 0.4947(3) -0.4552(3) 0.0783(10) Uani d . 1
H H5 0.2820 0.5243 -0.5488 0.094 Uiso calc R 1
C C25 0.07700(14) 0.4224(3) 0.3697(3) 0.0698(8) Uani d . 1
H H25 0.0585 0.4924 0.4031 0.084 Uiso calc R 1
C C6 0.3529(2) 0.4250(4) -0.4264(4) 0.0841(11) Uani d . 1
H H6 0.3748 0.4069 -0.4995 0.101 Uiso calc R 1
C C20 0.05380(13) 0.3057(3) 0.3907(3) 0.0639(8) Uani d . 1
C C18 0.47447(15) 0.8432(3) 0.4520(4) 0.0748(9) Uani d . 1
H H18A 0.4674 0.8945 0.3668 0.112 Uiso calc R 1
H H18B 0.5126 0.8724 0.5210 0.112 Uiso calc R 1
H H18C 0.4365 0.8476 0.4939 0.112 Uiso calc R 1
C C26 -0.01964(17) 0.1877(4) 0.4935(4) 0.1035(14) Uani d . 1
H H26A -0.0367 0.1424 0.4057 0.155 Uiso calc R 1
H H26B -0.0540 0.1991 0.5451 0.155 Uiso calc R 1
H H26C 0.0160 0.1415 0.5528 0.155 Uiso calc R 1

loop_
_atom_site_aniso_label
_atom_site_aniso_U_11
_atom_site_aniso_U_22
_atom_site_aniso_U_33
_atom_site_aniso_U_12
_atom_site_aniso_U_13
_atom_site_aniso_U_23
C11 0.0411(13) 0.0409(13) 0.0499(14) 0.0025(11) 0.0156(11) -0.0014(11)
C1 0.0360(12) 0.0380(13) 0.0503(14) -0.0050(10) 0.0048(10) -0.0027(11)
N1 0.0422(11) 0.0527(13) 0.0500(12) -0.0042(10) 0.0166(9) -0.0037(10)
C9 0.0477(14) 0.0381(13) 0.0493(14) -0.0145(11) 0.0110(11) -0.0054(11)
C15 0.0400(13) 0.0460(14) 0.0416(13) 0.0027(11) 0.0150(10) 0.0013(11)
O3 0.0528(11) 0.0709(14) 0.0869(15) 0.0181(10) 0.0167(11) -0.0049(11)
C19 0.0415(14) 0.0586(16) 0.0471(15) 0.0015(12) 0.0067(11) 0.0033(12)
C14 0.0515(15) 0.0448(14) 0.0490(15) 0.0082(12) 0.0106(12) 0.0054(11)
O2 0.0471(11) 0.0767(14) 0.0738(13) 0.0016(10) -0.0048(10) -0.0210(11)
C23 0.0415(14) 0.0624(17) 0.0471(15) -0.0023(12) 0.0061(11) 0.0079(13)
C13 0.0418(14) 0.0623(17) 0.0485(15) 0.0108(13) 0.0032(11) 0.0062(13)
C2 0.0451(14) 0.0436(14) 0.0628(17) -0.0031(12) 0.0041(13) -0.0050(12)
C12 0.0416(14) 0.0594(16) 0.0450(14) 0.0027(12) 0.0089(11) -0.0055(12)
C8 0.0509(15) 0.0515(15) 0.0562(16) -0.0106(12) 0.0203(12) -0.0082(12)
O1 0.0590(13) 0.131(2) 0.0864(16) -0.0128(13) 0.0337(12) 0.0164(15)
C24 0.0603(17) 0.0684(19) 0.0603(18) -0.0131(15) 0.0221(14) -0.0063(14)
C16 0.0404(14) 0.0519(16) 0.0747(19) 0.0104(12) -0.0043(13) -0.0091(14)
C17 0.0522(16) 0.0472(16) 0.081(2) 0.0068(13) 0.0027(15) -0.0147(14)
C10 0.0691(18) 0.0505(16) 0.0467(15) -0.0215(14) 0.0061(13) -0.0002(12)
C4 0.087(2) 0.0587(18) 0.0534(18) -0.0173(17) -0.0086(17) 0.0079(14)
C3 0.0602(18) 0.0526(17) 0.075(2) 0.0024(14) -0.0099(16) 0.0052(15)
C22 0.0514(16) 0.0642(18) 0.0703(19) 0.0080(14) 0.0120(14) 0.0200(15)
C7 0.0680(19) 0.0654(19) 0.077(2) -0.0162(15) 0.0395(17) -0.0199(16)
C21 0.0553(17) 0.076(2) 0.080(2) -0.0058(16) 0.0140(16) 0.0311(17)
C5 0.110(3) 0.082(2) 0.0457(17) -0.032(2) 0.0229(18) -0.0029(16)
C25 0.0616(18) 0.086(2) 0.069(2) -0.0114(16) 0.0295(16) -0.0113(16)
C6 0.105(3) 0.091(3) 0.070(2) -0.032(2) 0.050(2) -0.0225(19)
C20 0.0419(15) 0.097(2) 0.0540(17) -0.0034(16) 0.0123(13) 0.0135(16)
C18 0.0595(18) 0.081(2) 0.082(2) -0.0133(16) 0.0116(16) -0.0308(18)
C26 0.063(2) 0.157(4) 0.094(3) -0.034(2) 0.0249(19) 0.029(3)

loop_
_atom_type_symbol
_atom_type_description
_atom_type_scat_dispersion_real
_atom_type_scat_dispersion_imag
_atom_type_scat_source
C C 0.0033 0.0000 'International Tables Vol C Tables 4.2.6.8 and 6.1.1.4'
H H 0.0000 0.0000 'International Tables Vol C Tables 4.2.6.8 and 6.1.1.4'
N N 0.0061 0.0000 'International Tables Vol C Tables 4.2.6.8 and 6.1.1.4'
O O 0.0106 0.0000 'International Tables Vol C Tables 4.2.6.8 and 6.1.1.4'

loop_
_geom_angle_atom_site_label_1
_geom_angle_atom_site_label_2
_geom_angle_atom_site_label_3
_geom_angle
N1 C11 C15 108.21(19)
N1 C11 C1 109.98(19)
C15 C11 C1 112.93(19)
N1 C11 H11 108.5
C15 C11 H11 108.5
C1 C11 H11 108.5
C2 C1 C9 118.4(2)
C2 C1 C11 122.4(2)
C9 C1 C11 119.2(2)
C19 N1 C11 119.5(2)
C10 C9 C8 116.8(2)
C10 C9 C1 120.2(2)
C8 C9 C1 123.0(2)
C16 C15 C14 117.3(2)
C16 C15 C11 120.8(2)
C14 C15 C11 121.8(2)
C2 O3 H3 109.5
N1 C19 C23 122.6(2)
N1 C19 H19 118.7
C23 C19 H19 118.7
C13 C14 C15 121.5(2)
C13 C14 H14 119.2
C15 C14 H14 119.2
C12 O2 C18 117.4(2)
C22 C23 C24 117.8(2)
C22 C23 C19 119.9(3)
C24 C23 C19 122.4(3)
C12 C13 C14 120.2(2)
C12 C13 H13 119.9
C14 C13 H13 119.9
O3 C2 C1 124.1(2)
O3 C2 C3 115.1(3)
C1 C2 C3 120.8(3)
O2 C12 C13 116.5(2)
O2 C12 C17 124.2(2)
C13 C12 C17 119.2(2)
C7 C8 C9 121.7(3)
C7 C8 H8 119.2
C9 C8 H8 119.2
C20 O1 C26 117.6(3)
C25 C24 C23 121.3(3)
C25 C24 H24 119.4
C23 C24 H24 119.4
C15 C16 C17 121.9(2)
C15 C16 H16 119.1
C17 C16 H16 119.1
C12 C17 C16 119.9(3)
C12 C17 H17 120.1
C16 C17 H17 120.1
C4 C10 C5 122.1(3)
C4 C10 C9 118.4(3)
C5 C10 C9 119.5(3)
C3 C4 C10 120.9(3)
C3 C4 H4 119.5
C10 C4 H4 119.5
C4 C3 C2 121.2(3)
C4 C3 H3A 119.4
C2 C3 H3A 119.4
C23 C22 C21 121.4(3)
C23 C22 H22 119.3
C21 C22 H22 119.3
C8 C7 C6 120.9(3)
C8 C7 H7 119.5
C6 C7 H7 119.5
C20 C21 C22 119.4(3)
C20 C21 H21 120.3
C22 C21 H21 120.3
C6 C5 C10 121.4(3)
C6 C5 H5 119.3
C10 C5 H5 119.3
C24 C25 C20 119.8(3)
C24 C25 H25 120.1
C20 C25 H25 120.1
C5 C6 C7 119.8(3)
C5 C6 H6 120.1
C7 C6 H6 120.1
O1 C20 C21 125.0(3)
O1 C20 C25 114.7(3)
C21 C20 C25 120.4(3)
O2 C18 H18A 109.5
O2 C18 H18B 109.5
H18A C18 H18B 109.5
O2 C18 H18C 109.5
H18A C18 H18C 109.5
H18B C18 H18C 109.5
O1 C26 H26A 109.5
O1 C26 H26B 109.5
H26A C26 H26B 109.5
O1 C26 H26C 109.5
H26A C26 H26C 109.5
H26B C26 H26C 109.5

loop_
_geom_bond_atom_site_label_1
_geom_bond_atom_site_label_2
_geom_bond_distance
C11 N1 1.458(3)
C11 C15 1.507(3)
C11 C1 1.514(3)
C11 H11 0.9800
C1 C2 1.363(3)
C1 C9 1.416(3)
N1 C19 1.247(3)
C9 C10 1.407(4)
C9 C8 1.407(4)
C15 C16 1.364(3)
C15 C14 1.367(3)
O3 C2 1.347(3)
O3 H3 0.8200
C19 C23 1.447(3)
C19 H19 0.9300
C14 C13 1.365(4)
C14 H14 0.9300
O2 C12 1.355(3)
O2 C18 1.404(4)
C23 C22 1.373(4)
C23 C24 1.382(4)
C13 C12 1.360(4)
C13 H13 0.9300
C2 C3 1.395(4)
C12 C17 1.362(4)
C8 C7 1.348(4)
C8 H8 0.9300
O1 C20 1.356(3)
O1 C26 1.398(4)
C24 C25 1.357(4)
C24 H24 0.9300
C16 C17 1.366(4)
C16 H16 0.9300
C17 H17 0.9300
C10 C4 1.396(4)
C10 C5 1.400(4)
C4 C3 1.332(4)
C4 H4 0.9300
C3 H3A 0.9300
C22 C21 1.376(4)
C22 H22 0.9300
C7 C6 1.373(5)
C7 H7 0.9300
C21 C20 1.360(4)
C21 H21 0.9300
C5 C6 1.340(5)
C5 H5 0.9300
C25 C20 1.371(4)
C25 H25 0.9300
C6 H6 0.9300
C18 H18A 0.9600
C18 H18B 0.9600
C18 H18C 0.9600
C26 H26A 0.9600
C26 H26B 0.9600
C26 H26C 0.9600

loop_
_geom_hbond_atom_site_label_D
_geom_hbond_atom_site_label_H
_geom_hbond_atom_site_label_A
_geom_hbond_distance_DH
_geom_hbond_distance_HA
_geom_hbond_distance_DA
_geom_hbond_angle_DHA
O3 H3 N1 0.82 1.82 2.544(3) 145.8

loop_
_cod_related_entry_id
_cod_related_entry_database
_cod_related_entry_code
1 ChemSpider 3484596
